data_2102518
loop_
_publ_author_name
'Prof. Clemente Dore Augusto'
'Prof. Marzotto Armando'

_publ_section_title
;
 30 Space-group corrections: two examples of false polymorphism and one
 of incorrect interpretation of the fine details of an IR spectrum
;
_journal_issue 3
_journal_name_full 'Acta Crystallographica Section B'
_journal_page_first 287
_journal_page_last 292
_journal_paper_doi 10.1107/S0108768104006391
_journal_volume 60
_journal_year 2004
_chemical_formula_moiety 'C18 H22 N2 O8 Zn2'
_chemical_formula_sum 'C18 H22 N2 O8 Zn2'
_chemical_formula_weight 525.16
_chemical_name_systematic
;
catena-((mu!2$-Acetato-O,O')-(acetato-O,O')-(pyridine)-zinc(ii))
;
_space_group_IT_number 14
_symmetry_cell_setting monoclinic
_symmetry_space_group_name_Hall '-P 2yn'
_symmetry_space_group_name_H-M 'P 1 21/n 1'
_atom_sites_solution_hydrogens ' ?               '
_atom_sites_solution_primary ' ?               '
_atom_sites_solution_secondary ' ?               '
_cell_angle_alpha 90
_cell_angle_beta 99.02(2)
_cell_angle_gamma 90
_cell_formula_units_Z 4
_cell_length_a 8.626(2)
_cell_length_b 28.871(8)
_cell_length_c 8.868(3)
_cell_measurement_temperature 0
_cell_volume 2181.2(11)
_computing_publication_material 'PLATON (Spek, 1990)'
_diffrn_radiation_type MoK\\a
_diffrn_radiation_wavelength 0.71073
_diffrn_reflns_reduction_process
;
 ?
;
_exptl_absorpt_coefficient_mu 2.242
_exptl_absorpt_correction_type ' ?               '
_exptl_crystal_colour ' ?               '
_exptl_crystal_density_diffrn 1.532
_exptl_crystal_density_method 'nt Measured'
_exptl_crystal_description ' ?               '
_exptl_crystal_F_000 984
_refine_ls_abs_structure_Flack nne
_refine_ls_extinction_method ' ?               '
_refine_ls_hydrogen_treatment 'see text         '
_refine_ls_number_restraints 0
_refine_ls_weighting_scheme ?
_cod_data_source_file bs0022.cif
_cod_data_source_block 10
_cod_depositor_comments
;
The following automatic conversions were performed:

'_symmetry_cell_setting' tag value 'Monclinic' was replaced with
'monoclinic' value.

Automatic conversion script
Id: cif_fix_values 1646 2011-03-28 12:23:43Z adriana 
;
_cod_original_sg_symbol_H-M 'P 21/n'
_cod_database_code 2102518

loop_
_symmetry_equiv_pos_as_xyz
x,y,z
1/2-x,1/2+y,1/2-z
-x,-y,-z
1/2+x,1/2-y,1/2+z

loop_
_atom_site_label
_atom_site_fract_x
_atom_site_fract_y
_atom_site_fract_z
_atom_site_U_iso_or_equiv
_atom_site_thermal_displace_type
_atom_site_occupancy
_atom_site_type_symbol
Zn3 0.3766 0.10455 0.4451 0.02 Uiso 1 Zn
Zn4 0.36455 0.1493 -0.06510 0.02 Uiso 1 Zn
O1 0.40265 0.04545 0.32695 0.02 Uiso 1 O
O2 0.1564 0.05875 0.3237 0.02 Uiso 1 O
O3 0.3963 0.21215 -0.17870 0.02 Uiso 1 O
O4 0.16295 0.1895 -0.19330 0.02 Uiso 1 O
O5 0.27855 0.16465 0.3807 0.02 Uiso 1 O
O6 0.3374 0.1504 0.15385 0.02 Uiso 1 O
O7 0.3472 0.10235 0.66220 0.02 Uiso 1 O
O8 0.2784 0.08605 0.8828 0.02 Uiso 1 O
N1 0.6127 0.11995 0.48105 0.02 Uiso 1 N
N2 0.60040 0.13330 -0.02655 0.02 Uiso 1 N
C1 0.26205 0.03625 0.2767 0.02 Uiso 1 C
C2 0.2311 -0.00030 0.1591 0.02 Uiso 1 C
C3 0.25935 0.2165 -0.23535 0.02 Uiso 1 C
C4 0.2082 0.25235 -0.35235 0.02 Uiso 1 C
C5 0.27595 0.1753 0.24315 0.02 Uiso 1 C
C6 0.19755 0.2199 0.18915 0.02 Uiso 1 C
C7 0.2951 0.07475 0.7503 0.02 Uiso 1 C
C8 0.2552 0.02615 0.69985 0.02 Uiso 1 C
C9 0.67145 0.1628 0.4682 0.02 Uiso 1 C
C10 0.8296 0.17120 0.4867 0.02 Uiso 1 C
C11 0.93365 0.13510 0.51655 0.02 Uiso 1 C
C12 0.87435 0.09155 0.52915 0.02 Uiso 1 C
C13 0.716 0.0849 0.51155 0.02 Uiso 1 C
C14 0.69880 0.15255 -0.11150 0.02 Uiso 1 C
C15 0.85755 0.14375 -0.08780 0.02 Uiso 1 C
C16 0.91815 0.1142 0.02365 0.02 Uiso 1 C
C17 0.81495 0.09350 0.11525 0.02 Uiso 1 C
C18 0.6615 0.1041 0.084 0.02 Uiso 1 C

loop_
_atom_type_symbol
_atom_type_description
_atom_type_scat_dispersion_real
_atom_type_scat_dispersion_imag
_atom_type_scat_source
Zn Zn 0.2839 1.4301 'International Tables Vol C Tables 4.2.6.8 and 6.1.1.4'
O O 0.0106 0.0060 'International Tables Vol C Tables 4.2.6.8 and 6.1.1.4'
N N 0.0061 0.0033 'International Tables Vol C Tables 4.2.6.8 and 6.1.1.4'
C C 0.0033 0.0016 'International Tables Vol C Tables 4.2.6.8 and 6.1.1.4'

loop_
_geom_angle_atom_site_label_1
_geom_angle_atom_site_label_2
_geom_angle_atom_site_label_3
_geom_angle_site_symmetry_1
_geom_angle_site_symmetry_3
_geom_angle
_geom_angle_publ_flag
O1 Zn3 O2 . . 57.01 y
O1 Zn3 O5 . . 131.7 y
O1 Zn3 O7 . . 121 y
O1 Zn3 N1 . . 94.27 y
O2 Zn3 O5 . . 94.62 y
O2 Zn3 O7 . . 101.73 y
O2 Zn3 N1 . . 150.86 y
O5 Zn3 O7 . . 101.23 y
O5 Zn3 N1 . . 102.9 y
O7 Zn3 N1 . . 97.5 y
O3 Zn4 O4 . . 57.52 y
O3 Zn4 O6 . . 119.64 y
O3 Zn4 N2 . . 94.19 y
O3 Zn4 O8 . 1_554 138.2 y
O4 Zn4 O6 . . 106.57 y
O4 Zn4 N2 . . 149.92 y
O4 Zn4 O8 . 1_554 97.17 y
O6 Zn4 N2 . . 96.07 y
O6 Zn4 O8 . 1_554 98.26 y
O8 Zn4 N2 1_554 . 98.92 y
Zn3 O1 C1 . . 100.49 y
Zn3 O2 C1 . . 82.49 y
Zn4 O3 C3 . . 95.48 y
Zn4 O4 C3 . . 88.54 y
Zn3 O5 C5 . . 115.97 y
Zn4 O6 C5 . . 138.98 y
Zn3 O7 C7 . . 137.91 y
Zn4 O8 C7 1_556 . 111.26 y
Zn3 N1 C9 . . 124.09 y
Zn3 N1 C13 . . 118.4 y
C9 N1 C13 . . 117.42 y
Zn4 N2 C14 . . 120.61 y
Zn4 N2 C18 . . 121.88 y
C14 N2 C18 . . 117.51 y
O1 C1 O2 . . 119.31 y
O1 C1 C2 . . 117.38 y
O2 C1 C2 . . 123.28 y
O3 C3 O4 . . 117.72 y
O3 C3 C4 . . 121.64 y
O4 C3 C4 . . 120.63 y
O5 C5 O6 . . 122.09 y
O5 C5 C6 . . 117.38 y
O6 C5 C6 . . 120.53 y
O7 C7 O8 . . 121.87 y
O7 C7 C8 . . 120.01 y
O8 C7 C8 . . 118.1 y
N1 C9 C10 . . 122.19 y
C9 C10 C11 . . 119.8 n
C10 C11 C12 . . 118.13 n
C11 C12 C13 . . 120.03 n
N1 C13 C12 . . 122.42 y
N2 C14 C15 . . 122.7 y
C14 C15 C16 . . 119.42 n
C15 C16 C17 . . 118.54 n
C16 C17 C18 . . 117.98 n
N2 C18 C17 . . 123.84 y

loop_
_geom_bond_atom_site_label_1
_geom_bond_atom_site_label_2
_geom_bond_site_symmetry_2
_geom_bond_distance
_geom_bond_publ_flag
Zn3 O1 . 2.0331 y
Zn3 O2 . 2.4237 y
Zn3 O5 . 1.975 y
Zn3 O7 . 1.9819 y
Zn3 N1 . 2.06 y
Zn4 O3 . 2.114 y
Zn4 O4 . 2.2458 y
Zn4 O6 . 1.9921 y
Zn4 N2 . 2.0618 y
Zn4 O8 1_554 1.9982 y
O1 C1 . 1.2532 y
O2 C1 . 1.2431 y
O3 C3 . 1.2156 y
O4 C3 . 1.2391 y
O5 C5 . 1.2547 y
O6 C5 . 1.2476 y
O7 C7 . 1.248 y
O8 C7 . 1.2494 y
N1 C9 . 1.3485 y
N1 C13 . 1.3474 y
N2 C14 . 1.3407 y
N2 C18 . 1.337 y
C1 C2 . 1.4782 n
C3 C4 . 1.4829 n
C5 C6 . 1.4977 n
C7 C8 . 1.4964 n
C9 C10 . 1.3699 n
C10 C11 . 1.3738 n
C11 C12 . 1.3686 n
C12 C13 . 1.3639 n
C14 C15 . 1.3761 n
C15 C16 . 1.3476 n
C16 C17 . 1.427 n
C17 C18 . 1.3444 n

loop_
_geom_contact_atom_site_label_1
_geom_contact_atom_site_label_2
_geom_contact_distance
_geom_contact_site_symmetry_2
_geom_contact_publ_flag
Zn3 Zn4 4.6908 . n
Zn3 Zn4 4.5484 1_556 n
Zn3 C11 4.0667 1_455 n
Zn4 Zn3 4.5484 1_554 n
Zn4 Zn3 4.6908 . n
O2 C12 3.3949 1_455 n
O2 C17 3.3751 1_455 n
O4 C11 3.3769 1_454 n
O4 C15 3.2145 1_455 n
C4 C14 3.5732 4_454 n
C11 Zn3 4.0667 1_655 n
C11 O4 3.3769 1_656 n
C12 O2 3.3949 1_655 n
C14 C4 3.5732 4_555 n
C15 O4 3.2145 1_655 n
C17 O2 3.3751 1_655 n

loop_
_geom_torsion_atom_site_label_1
_geom_torsion_atom_site_label_2
_geom_torsion_atom_site_label_3
_geom_torsion_atom_site_label_4
_geom_torsion_site_symmetry_1
_geom_torsion_site_symmetry_2
_geom_torsion
_geom_torsion_publ_flag
O2 Zn3 O1 C1 . . 4.85 n
O5 Zn3 O1 C1 . . -58.42 n
O7 Zn3 O1 C1 . . 88.69 n
N1 Zn3 O1 C1 . . -169.92 n
O1 Zn3 O2 C1 . . -4.85 n
O5 Zn3 O2 C1 . . 133.15 n
O7 Zn3 O2 C1 . . -124.35 n
N1 Zn3 O2 C1 . . 5.91 n
O7 Zn3 N1 C13 . . 83.43 n
O1 Zn3 O7 C7 . . -26.17 n
O2 Zn3 O7 C7 . . 32.23 n
O5 Zn3 O7 C7 . . 129.42 n
N1 Zn3 O7 C7 . . -125.76 n
O7 Zn3 N1 C9 . . -100.20 n
O1 Zn3 N1 C13 . . -38.63 n
O2 Zn3 N1 C13 . . -47.67 n
O1 Zn3 O5 C5 . . -26.62 n
O2 Zn3 O5 C5 . . -75.34 n
O7 Zn3 O5 C5 . . -178.29 n
N1 Zn3 O5 C5 . . 81.22 n
O5 Zn3 N1 C9 . . 3.21 n
O1 Zn3 N1 C9 . . 137.75 n
O5 Zn3 N1 C13 . . -173.17 n
O2 Zn3 N1 C9 . . 128.71 n
N2 Zn4 O4 C3 . . -17.29 n
O6 Zn4 O3 C3 . . -96.56 n
O8 Zn4 O4 C3 1_554 . -139.24 n
O6 Zn4 O4 C3 . . 119.89 n
O3 Zn4 O8 C7 1_556 1_556 30.17 n
O4 Zn4 O8 C7 1_556 1_556 78.01 n
O6 Zn4 O8 C7 1_556 1_556 -174.01 n
N2 Zn4 O8 C7 1_556 1_556 -76.49 n
N2 Zn4 O3 C3 . . 164.02 n
O8 Zn4 O3 C3 1_554 . 55.64 n
O3 Zn4 O4 C3 . . 4.91 n
O3 Zn4 O6 C5 . . 35.3 n
O4 Zn4 O6 C5 . . -26.32 n
N2 Zn4 O6 C5 . . 133.65 n
O8 Zn4 O6 C5 1_554 . -126.39 n
O4 Zn4 O3 C3 . . -5.03 n
O3 Zn4 N2 C14 . . -20.96 n
O4 Zn4 N2 C14 . . -2.32 n
O6 Zn4 N2 C14 . . -141.39 n
O8 Zn4 N2 C14 1_554 . 119.23 n
O3 Zn4 N2 C18 . . 158.21 n
O4 Zn4 N2 C18 . . 176.86 n
O6 Zn4 N2 C18 . . 37.78 n
O8 Zn4 N2 C18 1_554 . -61.60 n
Zn3 O1 C1 O2 . . -9.13 n
Zn3 O1 C1 C2 . . 168.83 n
Zn3 O2 C1 O1 . . 7.58 n
Zn3 O2 C1 C2 . . -170.25 n
Zn4 O3 C3 O4 . . 8.71 n
Zn4 O3 C3 C4 . . -170.51 n
Zn4 O4 C3 O3 . . -8.16 n
Zn4 O4 C3 C4 . . 171.07 n
Zn3 O5 C5 O6 . . -2.91 n
Zn3 O5 C5 C6 . . 177.96 n
Zn4 O6 C5 O5 . . 178.57 n
Zn4 O6 C5 C6 . . -2.34 n
Zn3 O7 C7 O8 . . -172.66 n
Zn3 O7 C7 C8 . . 9.19 n
Zn4 O8 C7 O7 1_556 . -5.68 n
Zn4 O8 C7 C8 1_556 . 172.5 n
Zn3 N1 C9 C10 . . -177.13 n
C13 N1 C9 C10 . . -0.72 n
Zn3 N1 C13 C12 . . 176.57 n
C9 N1 C13 C12 . . -0.05 n
C18 N2 C14 C15 . . -0.71 n
Zn4 N2 C14 C15 . . 178.49 n
C14 N2 C18 C17 . . 0.72 n
Zn4 N2 C18 C17 . . -178.47 n
N1 C9 C10 C11 . . 1.26 n
C9 C10 C11 C12 . . -0.99 n
C10 C11 C12 C13 . . 0.26 n
C11 C12 C13 N1 . . 0.27 n
N2 C14 C15 C16 . . 0.87 n
C14 C15 C16 C17 . . -0.95 n
C15 C16 C17 C18 . . 0.94 n
C16 C17 C18 N2 . . -0.84 n
